data_7032884
loop_
_publ_author_name
'McKinven, Jamie'
'Nichol, Gary S.'
'Arnold, Polly L.'

_publ_section_title
;
 Arene-ligated heteroleptic terphenolate complexes of thorium.
;
_journal_issue 46
_journal_name_full 'Dalton transactions (Cambridge, England : 2003)'
_journal_page_first 17416
_journal_page_last 17421
_journal_paper_doi 10.1039/c4dt02995j
_journal_volume 43
_journal_year 2014
_chemical_formula_moiety 'C52 H60 Cl2 O4 Th, 4(C7 H8)'
_chemical_formula_sum 'C80 H92 Cl2 O4 Th'
_chemical_formula_weight 1420.47
_chemical_name_systematic
;
 ?
;
_space_group_crystal_system monoclinic
_space_group_IT_number 15
_space_group_name_Hall '-C 2yc'
_space_group_name_H-M_alt 'C 1 2/c 1'
_symmetry_space_group_name_Hall '-C 2yc'
_symmetry_space_group_name_H-M 'C 1 2/c 1'
_atom_sites_solution_hydrogens geom
_audit_creation_method SHELXL-2014
_cell_angle_alpha 90
_cell_angle_beta 109.480(5)
_cell_angle_gamma 90
_cell_formula_units_Z 4
_cell_length_a 18.6655(8)
_cell_length_b 21.3909(9)
_cell_length_c 19.2081(10)
_cell_measurement_reflns_used 7931
_cell_measurement_temperature 170(2)
_cell_measurement_theta_max 27.4247
_cell_measurement_theta_min 3.0763
_cell_volume 7230.2(6)
_computing_cell_refinement
;
CrysAlisPro, Agilent Technologies,
Version 1.171.35.19 (release 27-10-2011 CrysAlis171 .NET)
(compiled Oct 27 2011,15:02:11)
;
_computing_data_collection
;
CrysAlisPro, Agilent Technologies,
Version 1.171.35.19 (release 27-10-2011 CrysAlis171 .NET)
(compiled Oct 27 2011,15:02:11)
;
_computing_data_reduction
;
CrysAlisPro, Agilent Technologies,
Version 1.171.35.19 (release 27-10-2011 CrysAlis171 .NET)
(compiled Oct 27 2011,15:02:11)
;
_computing_molecular_graphics 'ORTEP (Farrrugia, 1997)'
_computing_publication_material MERCURY
_computing_structure_refinement 'SHELXL-2014 (Sheldrick, 2014)'
_computing_structure_solution 'SIR-92 (Giacovazzo, 1994)'
_diffrn_ambient_temperature 170(2)
_diffrn_detector_area_resol_mean 16.1042
_diffrn_measured_fraction_theta_full 0.998
_diffrn_measured_fraction_theta_max 0.998
_diffrn_measurement_device_type 'Xcalibur, Eos'
_diffrn_measurement_method '\w scans'
_diffrn_radiation_type MoK\a
_diffrn_radiation_wavelength 0.71073
_diffrn_reflns_av_R_equivalents 0.0594
_diffrn_reflns_av_unetI/netI 0.0603
_diffrn_reflns_Laue_measured_fraction_full 0.998
_diffrn_reflns_Laue_measured_fraction_max 0.998
_diffrn_reflns_limit_h_max 24
_diffrn_reflns_limit_h_min -24
_diffrn_reflns_limit_k_max 27
_diffrn_reflns_limit_k_min -26
_diffrn_reflns_limit_l_max 24
_diffrn_reflns_limit_l_min -24
_diffrn_reflns_number 34187
_diffrn_reflns_point_group_measured_fraction_full 0.998
_diffrn_reflns_point_group_measured_fraction_max 0.998
_diffrn_reflns_theta_full 25.242
_diffrn_reflns_theta_max 27.485
_diffrn_reflns_theta_min 3.083
_diffrn_source 'Enhance (Mo) X-ray Source'
_diffrn_standards_decay_% 0
_diffrn_standards_number 0
_exptl_absorpt_coefficient_mu 2.183
_exptl_absorpt_correction_T_max 0.778
_exptl_absorpt_correction_T_min 0.663
_exptl_absorpt_correction_type analytical
_exptl_absorpt_process_details
;
CrysAlisPro, Agilent Technologies,
Version 1.171.35.19 (release 27-10-2011 CrysAlis171 .NET)
(compiled Oct 27 2011,15:02:11)
Analytical numeric absorption correction using a multifaceted crystal
            model based on expressions derived by R.C. Clark & J.S. Reid.
(Clark, R. C. & Reid, J. S. (1995). Acta Cryst. A51, 887-897)
;
_exptl_crystal_colour colourless
_exptl_crystal_density_diffrn 1.305
_exptl_crystal_description Prism
_exptl_crystal_F_000 2912
_exptl_crystal_size_max 1.0504
_exptl_crystal_size_mid 0.7301
_exptl_crystal_size_min 0.5409
_refine_diff_density_max 1.697
_refine_diff_density_min -0.883
_refine_diff_density_rms 0.116
_refine_ls_extinction_method none
_refine_ls_goodness_of_fit_ref 1.099
_refine_ls_hydrogen_treatment constr
_refine_ls_matrix_type full
_refine_ls_number_parameters 378
_refine_ls_number_reflns 8282
_refine_ls_number_restraints 59
_refine_ls_restrained_S_all 1.099
_refine_ls_R_factor_all 0.0672
_refine_ls_R_factor_gt 0.0479
_refine_ls_shift/su_max 0.010
_refine_ls_shift/su_mean 0.001
_refine_ls_structure_factor_coef Fsqd
_refine_ls_weighting_details 'w=1/[\s^2^(Fo^2^)+(0.0625P)^2^+2.8629P] where P=(Fo^2^+2Fc^2^)/3'
_refine_ls_weighting_scheme calc
_refine_ls_wR_factor_gt 0.1123
_refine_ls_wR_factor_ref 0.1219
_reflns_Friedel_coverage 0.000
_reflns_number_gt 6690
_reflns_number_total 8282
_reflns_threshold_expression 'I > 2\s(I)'
_cod_data_source_file c4dt02995j2.cif
_cod_data_source_block Th(OTerMes)2Cl2DME
_cod_depositor_comments 'Adding full bibliography for 7032884--7032888.cif.'
_cod_database_code 7032884
_shelx_space_group_comment
;
The symmetry employed for this shelxl refinement is uniquely defined
by the following loop, which should always be used as a source of
symmetry information in preference to the above space-group names.
They are only intended as comments.
;
_shelxl_version_number 2014-3

loop_
_space_group_symop_operation_xyz
'x, y, z'
'-x, y, -z+1/2'
'x+1/2, y+1/2, z'
'-x+1/2, y+1/2, -z+1/2'
'-x, -y, -z'
'x, -y, z-1/2'
'-x+1/2, -y+1/2, -z'
'x+1/2, -y+1/2, z-1/2'

loop_
_atom_site_label
_atom_site_type_symbol
_atom_site_fract_x
_atom_site_fract_y
_atom_site_fract_z
_atom_site_U_iso_or_equiv
_atom_site_adp_type
_atom_site_occupancy
_atom_site_site_symmetry_order
_atom_site_calc_flag
_atom_site_refinement_flags_posn
_atom_site_refinement_flags_adp
_atom_site_refinement_flags_occupancy
C1 C 0.6874(2) -0.0704(2) 0.8555(2) 0.0330(10) Uani 1 1 d . . .
C2 C 0.7272(3) -0.0283(2) 0.9118(3) 0.0398(11) Uani 1 1 d . . .
C3 C 0.7916(3) -0.0507(3) 0.9671(3) 0.0535(14) Uani 1 1 d . . .
H3 H 0.8197 -0.0232 1.0054 0.064 Uiso 1 1 calc R U .
C4 C 0.8154(3) -0.1112(3) 0.9676(3) 0.0594(15) Uani 1 1 d . . .
H4 H 0.8588 -0.1255 1.0065 0.071 Uiso 1 1 calc R U .
C5 C 0.7765(3) -0.1516(3) 0.9118(3) 0.0481(12) Uani 1 1 d . . .
H5 H 0.7934 -0.1935 0.9125 0.058 Uiso 1 1 calc R U .
C6 C 0.7129(3) -0.1316(2) 0.8548(2) 0.0366(10) Uani 1 1 d . . .
C7 C 0.6748(3) -0.1757(2) 0.7921(2) 0.0374(10) Uani 1 1 d . . .
C8 C 0.6847(3) -0.1667(2) 0.7236(3) 0.0425(11) Uani 1 1 d . . .
C9 C 0.6537(3) -0.2096(3) 0.6669(3) 0.0508(13) Uani 1 1 d . . .
H9 H 0.6613 -0.2033 0.6209 0.061 Uiso 1 1 calc R U .
C10 C 0.6128(3) -0.2607(3) 0.6750(3) 0.0524(14) Uani 1 1 d . . .
C11 C 0.6033(3) -0.2689(3) 0.7432(3) 0.0506(13) Uani 1 1 d . . .
H11 H 0.5753 -0.3040 0.7501 0.061 Uiso 1 1 calc R U .
C12 C 0.6335(3) -0.2273(2) 0.8023(3) 0.0437(11) Uani 1 1 d . . .
C13 C 0.7268(3) -0.1112(3) 0.7092(3) 0.0566(14) Uani 1 1 d . . .
H13A H 0.7317 -0.1151 0.6601 0.085 Uiso 1 1 calc R U .
H13B H 0.7775 -0.1094 0.7466 0.085 Uiso 1 1 calc R U .
H13C H 0.6989 -0.0729 0.7114 0.085 Uiso 1 1 calc R U .
C14 C 0.5790(4) -0.3064(3) 0.6129(3) 0.0743(19) Uani 1 1 d . . .
H14A H 0.5289 -0.2916 0.5819 0.111 Uiso 1 1 calc R U .
H14B H 0.5740 -0.3474 0.6334 0.111 Uiso 1 1 calc R U .
H14C H 0.6124 -0.3098 0.5830 0.111 Uiso 1 1 calc R U .
C15 C 0.6219(4) -0.2406(3) 0.8753(3) 0.0607(15) Uani 1 1 d . . .
H15A H 0.6713 -0.2408 0.9149 0.091 Uiso 1 1 calc R U .
H15B H 0.5975 -0.2815 0.8730 0.091 Uiso 1 1 calc R U .
H15C H 0.5896 -0.2081 0.8852 0.091 Uiso 1 1 calc R U .
C16 C 0.7055(3) 0.0387(2) 0.9121(3) 0.0379(11) Uani 1 1 d . . .
C17 C 0.7305(3) 0.0826(2) 0.8703(3) 0.0413(11) Uani 1 1 d . . .
C18 C 0.7157(3) 0.1459(3) 0.8762(3) 0.0475(12) Uani 1 1 d . . .
H18 H 0.7340 0.1754 0.8490 0.057 Uiso 1 1 calc R U .
C19 C 0.6754(3) 0.1674(3) 0.9201(3) 0.0499(13) Uani 1 1 d . . .
C20 C 0.6504(3) 0.1236(3) 0.9592(3) 0.0501(13) Uani 1 1 d . . .
H20 H 0.6222 0.1375 0.9893 0.060 Uiso 1 1 calc R U .
C21 C 0.6645(3) 0.0596(2) 0.9565(3) 0.0456(12) Uani 1 1 d . . .
C22 C 0.7742(4) 0.0619(3) 0.8217(4) 0.0661(17) Uani 1 1 d . . .
H22A H 0.7813 0.0975 0.7926 0.099 Uiso 1 1 calc R U .
H22B H 0.7461 0.0289 0.7885 0.099 Uiso 1 1 calc R U .
H22C H 0.8239 0.0459 0.8524 0.099 Uiso 1 1 calc R U .
C23 C 0.6594(4) 0.2361(3) 0.9245(4) 0.0672(17) Uani 1 1 d . . .
H23A H 0.7005 0.2607 0.9170 0.101 Uiso 1 1 calc R U .
H23B H 0.6559 0.2456 0.9732 0.101 Uiso 1 1 calc R U .
H23C H 0.6112 0.2468 0.8862 0.101 Uiso 1 1 calc R U .
C24 C 0.6379(4) 0.0152(3) 1.0032(3) 0.0674(17) Uani 1 1 d . . .
H24A H 0.6818 -0.0064 1.0375 0.101 Uiso 1 1 calc R U .
H24B H 0.6032 -0.0154 0.9714 0.101 Uiso 1 1 calc R U .
H24C H 0.6115 0.0386 1.0312 0.101 Uiso 1 1 calc R U .
C25 C 0.4352(5) 0.0524(3) 0.8590(5) 0.098(3) Uani 1 1 d . . .
H25A H 0.4537 0.0867 0.8943 0.147 Uiso 1 1 calc R U .
H25B H 0.4408 0.0127 0.8858 0.147 Uiso 1 1 calc R U .
H25C H 0.3815 0.0593 0.8304 0.147 Uiso 1 1 calc R U .
C26 C 0.4725(4) 0.1069(3) 0.7701(4) 0.0741(19) Uani 1 1 d . . .
H26A H 0.4828 0.1426 0.8048 0.089 Uiso 1 1 calc R U .
H26B H 0.4202 0.1113 0.7348 0.089 Uiso 1 1 calc R U .
C27 C 0.8987(6) -0.2224(5) 0.7832(5) 0.157(5) Uani 1 1 d D . .
H27A H 0.9260 -0.1847 0.8068 0.235 Uiso 1 1 calc R U .
H27B H 0.8504 -0.2104 0.7459 0.235 Uiso 1 1 calc R U .
H27C H 0.9297 -0.2455 0.7596 0.235 Uiso 1 1 calc R U .
C28 C 0.8838(3) -0.2618(2) 0.8389(2) 0.089(3) Uani 1 1 d DG . .
C29 C 0.9382(2) -0.2663(2) 0.9088(3) 0.077(2) Uani 1 1 d G . .
H29 H 0.9851 -0.2447 0.9195 0.093 Uiso 1 1 calc R U .
C30 C 0.9241(3) -0.3025(2) 0.96289(19) 0.0752(19) Uani 1 1 d G . .
H30 H 0.9613 -0.3056 1.0106 0.090 Uiso 1 1 calc R U .
C31 C 0.8555(3) -0.3342(2) 0.9472(3) 0.093(3) Uani 1 1 d G . .
H31 H 0.8458 -0.3589 0.9841 0.111 Uiso 1 1 calc R U .
C32 C 0.8010(2) -0.3297(2) 0.8773(3) 0.099(3) Uani 1 1 d G . .
H32 H 0.7542 -0.3514 0.8666 0.119 Uiso 1 1 calc R U .
C33 C 0.8152(3) -0.2935(2) 0.8232(2) 0.0664(18) Uani 1 1 d G . .
H33 H 0.7780 -0.2904 0.7755 0.080 Uiso 1 1 calc R U .
C34 C 0.8752(8) -0.0268(7) 1.1816(8) 0.206(2) Uani 1 1 d D U .
H34A H 0.8912 -0.0695 1.1757 0.309 Uiso 1 1 calc R U .
H34B H 0.8198 -0.0236 1.1599 0.309 Uiso 1 1 calc R U .
H34C H 0.8910 -0.0164 1.2342 0.309 Uiso 1 1 calc R U .
C35 C 0.9115(6) 0.0180(6) 1.1431(5) 0.205(2) Uani 1 1 d DG U .
C36 C 0.9783(7) -0.0037(4) 1.1346(5) 0.206(2) Uani 1 1 d G U .
H36 H 1.0004 -0.0417 1.1575 0.247 Uiso 1 1 calc R U .
C37 C 1.0127(5) 0.0301(6) 1.0927(6) 0.206(2) Uani 1 1 d G U .
H37 H 1.0584 0.0153 1.0869 0.247 Uiso 1 1 calc R U .
C38 C 0.9804(6) 0.0857(5) 1.0592(5) 0.205(2) Uani 1 1 d G U .
H38 H 1.0039 0.1088 1.0306 0.247 Uiso 1 1 calc R U .
C39 C 0.9136(6) 0.1074(4) 1.0677(5) 0.205(2) Uani 1 1 d G U .
H39 H 0.8915 0.1454 1.0448 0.246 Uiso 1 1 calc R U .
C40 C 0.8792(5) 0.0736(6) 1.1097(6) 0.205(2) Uani 1 1 d G U .
H40 H 0.8335 0.0884 1.1154 0.246 Uiso 1 1 calc R U .
Cl1 Cl 0.50535(8) -0.10518(7) 0.62754(7) 0.0545(3) Uani 1 1 d . . .
Th01 Th 0.5000 -0.04987(2) 0.7500 0.03271(9) Uani 1 2 d S T P
O1 O 0.62305(17) -0.05067(14) 0.80307(17) 0.0348(7) Uani 1 1 d . . .
O2 O 0.4790(2) 0.05026(15) 0.8095(2) 0.0483(9) Uani 1 1 d . . .

loop_
_atom_site_aniso_label
_atom_site_aniso_U_11
_atom_site_aniso_U_22
_atom_site_aniso_U_33
_atom_site_aniso_U_23
_atom_site_aniso_U_13
_atom_site_aniso_U_12
C1 0.031(2) 0.034(2) 0.033(2) 0.0017(18) 0.0095(19) 0.0029(19)
C2 0.039(3) 0.044(3) 0.036(2) -0.001(2) 0.012(2) -0.002(2)
C3 0.051(3) 0.052(4) 0.042(3) -0.008(2) -0.005(2) 0.007(3)
C4 0.052(3) 0.060(4) 0.050(3) 0.000(3) -0.005(3) 0.020(3)
C5 0.050(3) 0.048(3) 0.042(3) -0.001(2) 0.010(2) 0.014(3)
C6 0.038(2) 0.034(3) 0.038(2) 0.0000(19) 0.014(2) 0.003(2)
C7 0.040(3) 0.031(3) 0.043(3) 0.0000(19) 0.016(2) 0.009(2)
C8 0.044(3) 0.043(3) 0.040(3) 0.001(2) 0.014(2) 0.012(2)
C9 0.060(3) 0.055(4) 0.038(3) -0.003(2) 0.017(2) 0.017(3)
C10 0.045(3) 0.052(4) 0.055(3) -0.009(2) 0.010(3) 0.016(3)
C11 0.042(3) 0.038(3) 0.072(4) -0.004(2) 0.018(3) 0.004(2)
C12 0.042(3) 0.042(3) 0.050(3) 0.002(2) 0.020(2) 0.006(2)
C13 0.072(4) 0.052(4) 0.059(3) 0.006(3) 0.038(3) 0.006(3)
C14 0.072(4) 0.071(5) 0.070(4) -0.026(3) 0.009(3) 0.009(4)
C15 0.074(4) 0.050(4) 0.069(4) 0.004(3) 0.038(3) 0.000(3)
C16 0.032(2) 0.041(3) 0.036(2) -0.0064(19) 0.004(2) -0.001(2)
C17 0.040(3) 0.038(3) 0.043(3) -0.005(2) 0.010(2) 0.000(2)
C18 0.051(3) 0.043(3) 0.046(3) 0.003(2) 0.013(2) -0.004(2)
C19 0.049(3) 0.041(3) 0.053(3) -0.007(2) 0.009(3) 0.000(2)
C20 0.055(3) 0.047(3) 0.050(3) -0.016(2) 0.019(3) 0.000(3)
C21 0.050(3) 0.043(3) 0.045(3) -0.005(2) 0.018(2) -0.002(2)
C22 0.079(4) 0.057(4) 0.080(4) 0.001(3) 0.049(4) -0.001(3)
C23 0.078(4) 0.046(4) 0.076(4) -0.010(3) 0.024(3) 0.005(3)
C24 0.092(5) 0.055(4) 0.070(4) -0.005(3) 0.048(4) -0.006(3)
C25 0.122(7) 0.087(6) 0.123(7) -0.013(4) 0.091(6) 0.019(5)
C26 0.087(5) 0.040(4) 0.097(5) 0.004(3) 0.033(4) 0.015(3)
C27 0.216(12) 0.159(11) 0.101(7) 0.021(7) 0.058(8) 0.108(9)
C28 0.119(7) 0.089(6) 0.075(5) 0.008(4) 0.053(5) 0.054(5)
C29 0.077(4) 0.096(6) 0.056(4) -0.008(4) 0.018(3) 0.038(4)
C30 0.072(4) 0.067(5) 0.084(5) -0.012(4) 0.023(4) 0.013(4)
C31 0.142(8) 0.063(5) 0.083(5) -0.006(4) 0.049(5) 0.035(5)
C32 0.114(7) 0.089(6) 0.093(6) -0.031(5) 0.032(5) 0.041(5)
C33 0.062(4) 0.077(5) 0.054(4) -0.016(3) 0.011(3) 0.026(4)
C34 0.164(5) 0.305(6) 0.145(4) 0.025(4) 0.048(3) -0.005(5)
C35 0.164(5) 0.305(6) 0.145(4) 0.024(4) 0.049(3) -0.004(5)
C36 0.164(5) 0.305(6) 0.146(4) 0.025(4) 0.049(3) -0.004(5)
C37 0.164(5) 0.305(6) 0.146(4) 0.025(4) 0.049(3) -0.003(5)
C38 0.164(5) 0.304(6) 0.146(4) 0.024(4) 0.050(3) -0.003(5)
C39 0.164(5) 0.304(6) 0.146(4) 0.024(4) 0.050(3) -0.004(5)
C40 0.164(5) 0.304(6) 0.146(4) 0.024(4) 0.049(3) -0.004(5)
Cl1 0.0520(8) 0.0587(9) 0.0499(7) -0.0157(6) 0.0131(6) 0.0065(6)
Th01 0.02990(14) 0.02740(14) 0.03980(14) 0.000 0.01024(10) 0.000
O1 0.0286(15) 0.0363(18) 0.0361(16) -0.0003(13) 0.0063(13) 0.0007(13)
O2 0.050(2) 0.037(2) 0.062(2) -0.0086(16) 0.0234(18) 0.0067(16)

loop_
_atom_type_symbol
_atom_type_description
_atom_type_scat_dispersion_real
_atom_type_scat_dispersion_imag
_atom_type_scat_source
C C 0.0033 0.0016 'International Tables Vol C Tables 4.2.6.8 and 6.1.1.4'
H H 0.0000 0.0000 'International Tables Vol C Tables 4.2.6.8 and 6.1.1.4'
Cl Cl 0.1484 0.1585 'International Tables Vol C Tables 4.2.6.8 and 6.1.1.4'
Th Th -7.2400 8.8979 'International Tables Vol C Tables 4.2.6.8 and 6.1.1.4'
O O 0.0106 0.0060 'International Tables Vol C Tables 4.2.6.8 and 6.1.1.4'

loop_
_geom_angle_atom_site_label_1
_geom_angle_atom_site_label_2
_geom_angle_atom_site_label_3
_geom_angle
_geom_angle_site_symmetry_1
_geom_angle_site_symmetry_3
O1 C1 C6 120.5(4) . .
O1 C1 C2 118.7(4) . .
C6 C1 C2 120.8(4) . .
C3 C2 C1 117.5(5) . .
C3 C2 C16 119.6(4) . .
C1 C2 C16 122.8(4) . .
C4 C3 C2 121.7(5) . .
C4 C3 H3 119.2 . .
C2 C3 H3 119.2 . .
C3 C4 C5 120.1(5) . .
C3 C4 H4 119.9 . .
C5 C4 H4 119.9 . .
C4 C5 C6 120.7(5) . .
C4 C5 H5 119.7 . .
C6 C5 H5 119.7 . .
C5 C6 C1 119.1(4) . .
C5 C6 C7 119.2(4) . .
C1 C6 C7 121.6(4) . .
C12 C7 C8 119.5(4) . .
C12 C7 C6 121.2(4) . .
C8 C7 C6 119.2(4) . .
C9 C8 C7 119.5(5) . .
C9 C8 C13 118.9(5) . .
C7 C8 C13 121.7(5) . .
C10 C9 C8 122.6(5) . .
C10 C9 H9 118.7 . .
C8 C9 H9 118.7 . .
C9 C10 C11 117.2(5) . .
C9 C10 C14 121.9(5) . .
C11 C10 C14 120.9(6) . .
C10 C11 C12 122.7(5) . .
C10 C11 H11 118.7 . .
C12 C11 H11 118.7 . .
C7 C12 C11 118.6(5) . .
C7 C12 C15 122.2(5) . .
C11 C12 C15 119.2(5) . .
C8 C13 H13A 109.5 . .
C8 C13 H13B 109.5 . .
H13A C13 H13B 109.5 . .
C8 C13 H13C 109.5 . .
H13A C13 H13C 109.5 . .
H13B C13 H13C 109.5 . .
C10 C14 H14A 109.5 . .
C10 C14 H14B 109.5 . .
H14A C14 H14B 109.5 . .
C10 C14 H14C 109.5 . .
H14A C14 H14C 109.5 . .
H14B C14 H14C 109.5 . .
C12 C15 H15A 109.5 . .
C12 C15 H15B 109.5 . .
H15A C15 H15B 109.5 . .
C12 C15 H15C 109.5 . .
H15A C15 H15C 109.5 . .
H15B C15 H15C 109.5 . .
C21 C16 C17 119.1(5) . .
C21 C16 C2 121.0(5) . .
C17 C16 C2 119.7(4) . .
C18 C17 C16 119.2(5) . .
C18 C17 C22 120.0(5) . .
C16 C17 C22 120.7(5) . .
C19 C18 C17 122.3(5) . .
C19 C18 H18 118.9 . .
C17 C18 H18 118.9 . .
C20 C19 C18 117.4(5) . .
C20 C19 C23 121.5(5) . .
C18 C19 C23 121.1(5) . .
C19 C20 C21 122.9(5) . .
C19 C20 H20 118.6 . .
C21 C20 H20 118.6 . .
C16 C21 C20 119.1(5) . .
C16 C21 C24 121.4(5) . .
C20 C21 C24 119.5(5) . .
C17 C22 H22A 109.5 . .
C17 C22 H22B 109.5 . .
H22A C22 H22B 109.5 . .
C17 C22 H22C 109.5 . .
H22A C22 H22C 109.5 . .
H22B C22 H22C 109.5 . .
C19 C23 H23A 109.5 . .
C19 C23 H23B 109.5 . .
H23A C23 H23B 109.5 . .
C19 C23 H23C 109.5 . .
H23A C23 H23C 109.5 . .
H23B C23 H23C 109.5 . .
C21 C24 H24A 109.5 . .
C21 C24 H24B 109.5 . .
H24A C24 H24B 109.5 . .
C21 C24 H24C 109.5 . .
H24A C24 H24C 109.5 . .
H24B C24 H24C 109.5 . .
O2 C25 H25A 109.5 . .
O2 C25 H25B 109.5 . .
H25A C25 H25B 109.5 . .
O2 C25 H25C 109.5 . .
H25A C25 H25C 109.5 . .
H25B C25 H25C 109.5 . .
O2 C26 C26 109.2(4) . 2_656
O2 C26 H26A 109.8 . .
C26 C26 H26A 109.8 2_656 .
O2 C26 H26B 109.8 . .
C26 C26 H26B 109.8 2_656 .
H26A C26 H26B 108.3 . .
C28 C27 H27A 109.5 . .
C28 C27 H27B 109.5 . .
H27A C27 H27B 109.5 . .
C28 C27 H27C 109.5 . .
H27A C27 H27C 109.5 . .
H27B C27 H27C 109.5 . .
C27 C28 C29 119.3(6) . .
C27 C28 C33 120.6(6) . .
C29 C28 C33 120.0 . .
C30 C29 C28 120.0 . .
C30 C29 H29 120.0 . .
C28 C29 H29 120.0 . .
C29 C30 C31 120.0 . .
C29 C30 H30 120.0 . .
C31 C30 H30 120.0 . .
C32 C31 C30 120.0 . .
C32 C31 H31 120.0 . .
C30 C31 H31 120.0 . .
C31 C32 C33 120.0 . .
C31 C32 H32 120.0 . .
C33 C32 H32 120.0 . .
C32 C33 C28 120.0 . .
C32 C33 H33 120.0 . .
C28 C33 H33 120.0 . .
C35 C34 H34A 109.5 . .
C35 C34 H34B 109.5 . .
H34A C34 H34B 109.5 . .
C35 C34 H34C 109.5 . .
H34A C34 H34C 109.5 . .
H34B C34 H34C 109.5 . .
C36 C35 C40 120.0 . .
C36 C35 C34 114.5(11) . .
C40 C35 C34 125.1(11) . .
C37 C36 C35 120.0 . .
C37 C36 H36 120.0 . .
C35 C36 H36 120.0 . .
C36 C37 C38 120.0 . .
C36 C37 H37 120.0 . .
C38 C37 H37 120.0 . .
C37 C38 C39 120.0 . .
C37 C38 H38 120.0 . .
C39 C38 H38 120.0 . .
C40 C39 C38 120.0 . .
C40 C39 H39 120.0 . .
C38 C39 H39 120.0 . .
C39 C40 C35 120.0 . .
C39 C40 H40 120.0 . .
C35 C40 H40 120.0 . .
O1 Th01 O1 179.10(15) 2_656 .
O1 Th01 O2 95.35(12) 2_656 2_656
O1 Th01 O2 85.41(12) . 2_656
O1 Th01 O2 85.41(12) 2_656 .
O1 Th01 O2 95.35(12) . .
O2 Th01 O2 63.51(17) 2_656 .
O1 Th01 Cl1 93.76(9) 2_656 2_656
O1 Th01 Cl1 85.84(9) . 2_656
O2 Th01 Cl1 146.65(9) 2_656 2_656
O2 Th01 Cl1 85.40(9) . 2_656
O1 Th01 Cl1 85.84(9) 2_656 .
O1 Th01 Cl1 93.76(9) . .
O2 Th01 Cl1 85.40(9) 2_656 .
O2 Th01 Cl1 146.65(9) . .
Cl1 Th01 Cl1 127.27(7) 2_656 .
C1 O1 Th01 152.5(3) . .
C26 O2 C25 111.0(5) . .
C26 O2 Th01 119.1(3) . .
C25 O2 Th01 122.2(4) . .

loop_
_geom_bond_atom_site_label_1
_geom_bond_atom_site_label_2
_geom_bond_distance
_geom_bond_site_symmetry_2
C1 O1 1.352(5) .
C1 C6 1.394(6) .
C1 C2 1.414(7) .
C2 C3 1.397(7) .
C2 C16 1.490(7) .
C3 C4 1.368(7) .
C3 H3 0.9500 .
C4 C5 1.379(7) .
C4 H4 0.9500 .
C5 C6 1.388(7) .
C5 H5 0.9500 .
C6 C7 1.509(6) .
C7 C12 1.397(7) .
C7 C8 1.401(6) .
C8 C9 1.395(7) .
C8 C13 1.499(7) .
C9 C10 1.371(8) .
C9 H9 0.9500 .
C10 C11 1.390(8) .
C10 C14 1.508(8) .
C11 C12 1.403(7) .
C11 H11 0.9500 .
C12 C15 1.515(7) .
C13 H13A 0.9800 .
C13 H13B 0.9800 .
C13 H13C 0.9800 .
C14 H14A 0.9800 .
C14 H14B 0.9800 .
C14 H14C 0.9800 .
C15 H15A 0.9800 .
C15 H15B 0.9800 .
C15 H15C 0.9800 .
C16 C21 1.395(7) .
C16 C17 1.411(7) .
C17 C18 1.395(7) .
C17 C22 1.497(7) .
C18 C19 1.383(7) .
C18 H18 0.9500 .
C19 C20 1.375(8) .
C19 C23 1.509(8) .
C20 C21 1.399(7) .
C20 H20 0.9500 .
C21 C24 1.501(8) .
C22 H22A 0.9800 .
C22 H22B 0.9800 .
C22 H22C 0.9800 .
C23 H23A 0.9800 .
C23 H23B 0.9800 .
C23 H23C 0.9800 .
C24 H24A 0.9800 .
C24 H24B 0.9800 .
C24 H24C 0.9800 .
C25 O2 1.447(8) .
C25 H25A 0.9800 .
C25 H25B 0.9800 .
C25 H25C 0.9800 .
C26 O2 1.412(7) .
C26 C26 1.478(13) 2_656
C26 H26A 0.9900 .
C26 H26B 0.9900 .
C27 C28 1.461(7) .
C27 H27A 0.9800 .
C27 H27B 0.9800 .
C27 H27C 0.9800 .
C28 C29 1.3900 .
C28 C33 1.3900 .
C29 C30 1.3900 .
C29 H29 0.9500 .
C30 C31 1.3900 .
C30 H30 0.9500 .
C31 C32 1.3900 .
C31 H31 0.9500 .
C32 C33 1.3900 .
C32 H32 0.9500 .
C33 H33 0.9500 .
C34 C35 1.502(8) .
C34 H34A 0.9800 .
C34 H34B 0.9800 .
C34 H34C 0.9800 .
C35 C36 1.3900 .
C35 C40 1.3900 .
C36 C37 1.3900 .
C36 H36 0.9500 .
C37 C38 1.3900 .
C37 H37 0.9500 .
C38 C39 1.3900 .
C38 H38 0.9500 .
C39 C40 1.3900 .
C39 H39 0.9500 .
C40 H40 0.9500 .
Cl1 Th01 2.6645(13) .
Th01 O1 2.180(3) 2_656
Th01 O1 2.180(3) .
Th01 O2 2.519(3) 2_656
Th01 O2 2.519(3) .
Th01 Cl1 2.6645(13) 2_656

loop_
_geom_torsion_atom_site_label_1
_geom_torsion_atom_site_label_2
_geom_torsion_atom_site_label_3
_geom_torsion_atom_site_label_4
_geom_torsion
_geom_torsion_site_symmetry_1
O1 C1 C2 C3 177.2(5) .
C6 C1 C2 C3 -1.2(7) .
O1 C1 C2 C16 -6.1(7) .
C6 C1 C2 C16 175.5(4) .
C1 C2 C3 C4 -0.6(9) .
C16 C2 C3 C4 -177.5(6) .
C2 C3 C4 C5 1.4(10) .
C3 C4 C5 C6 -0.2(9) .
C4 C5 C6 C1 -1.6(8) .
C4 C5 C6 C7 176.0(5) .
O1 C1 C6 C5 -176.0(4) .
C2 C1 C6 C5 2.3(7) .
O1 C1 C6 C7 6.4(7) .
C2 C1 C6 C7 -175.3(4) .
C5 C6 C7 C12 71.3(6) .
C1 C6 C7 C12 -111.1(5) .
C5 C6 C7 C8 -105.2(5) .
C1 C6 C7 C8 72.4(6) .
C12 C7 C8 C9 -0.7(7) .
C6 C7 C8 C9 175.9(4) .
C12 C7 C8 C13 178.4(5) .
C6 C7 C8 C13 -5.0(7) .
C7 C8 C9 C10 0.8(8) .
C13 C8 C9 C10 -178.4(5) .
C8 C9 C10 C11 -0.5(8) .
C8 C9 C10 C14 179.4(5) .
C9 C10 C11 C12 0.2(8) .
C14 C10 C11 C12 -179.7(5) .
C8 C7 C12 C11 0.4(7) .
C6 C7 C12 C11 -176.1(4) .
C8 C7 C12 C15 178.8(5) .
C6 C7 C12 C15 2.3(7) .
C10 C11 C12 C7 -0.1(7) .
C10 C11 C12 C15 -178.6(5) .
C3 C2 C16 C21 -82.2(7) .
C1 C2 C16 C21 101.1(6) .
C3 C2 C16 C17 93.9(6) .
C1 C2 C16 C17 -82.8(6) .
C21 C16 C17 C18 2.0(7) .
C2 C16 C17 C18 -174.2(4) .
C21 C16 C17 C22 -179.7(5) .
C2 C16 C17 C22 4.1(7) .
C16 C17 C18 C19 -1.8(7) .
C22 C17 C18 C19 179.9(5) .
C17 C18 C19 C20 0.5(8) .
C17 C18 C19 C23 -179.1(5) .
C18 C19 C20 C21 0.6(8) .
C23 C19 C20 C21 -179.8(5) .
C17 C16 C21 C20 -0.9(7) .
C2 C16 C21 C20 175.2(5) .
C17 C16 C21 C24 -178.7(5) .
C2 C16 C21 C24 -2.7(8) .
C19 C20 C21 C16 -0.4(8) .
C19 C20 C21 C24 177.5(5) .
C27 C28 C29 C30 178.5(5) .
C33 C28 C29 C30 0.0 .
C28 C29 C30 C31 0.0 .
C29 C30 C31 C32 0.0 .
C30 C31 C32 C33 0.0 .
C31 C32 C33 C28 0.0 .
C27 C28 C33 C32 -178.5(5) .
C29 C28 C33 C32 0.0 .
C40 C35 C36 C37 0.0 .
C34 C35 C36 C37 172.7(10) .
C35 C36 C37 C38 0.0 .
C36 C37 C38 C39 0.0 .
C37 C38 C39 C40 0.0 .
C38 C39 C40 C35 0.0 .
C36 C35 C40 C39 0.0 .
C34 C35 C40 C39 -171.9(12) .
C6 C1 O1 Th01 69.9(8) .
C2 C1 O1 Th01 -108.5(6) .
C26 C26 O2 C25 170.7(7) 2_656
C26 C26 O2 Th01 -39.4(8) 2_656
